data_7044955
loop_
_publ_author_name
'Blackaby, William J. M.'
'Sabater, Sara'
'Poulten, Rebecca C.'
'Page, Michael J.'
'Folli, Andrea'
'Krewald, Vera'
'Mahon, Mary F.'
'Murphy, Damien M.'
'Richards, Emma'
'Whittlesey, Michael K.'

_publ_section_title
;
 Mono- and dinuclear Ni(i) products formed upon bromide abstraction from
 the Ni(i) ring-expanded NHC complex [Ni(6-Mes)(PPh<sub>3</sub>)Br].
;
_journal_issue 3
_journal_name_full 'Dalton transactions (Cambridge, England : 2003)'
_journal_page_first 769
_journal_page_last 782
_journal_paper_doi 10.1039/c7dt04187j
_journal_volume 47
_journal_year 2018
_chemical_formula_moiety 'C44 H51 N2 Ni O P, F6 P'
_chemical_formula_sum 'C44 H51 F6 N2 Ni O P2'
_chemical_formula_weight 858.52
_space_group_crystal_system monoclinic
_space_group_IT_number 14
_space_group_name_Hall '-P 2ybc'
_space_group_name_H-M_alt 'P 1 21/c 1'
_symmetry_space_group_name_Hall '-P 2ybc'
_symmetry_space_group_name_H-M 'P 1 21/c 1'
_atom_sites_solution_hydrogens geom
_atom_sites_solution_primary direct
_audit_creation_date 2017-10-03
_audit_creation_method
;
Olex2 1.2
(compiled 2017.08.10 svn.r3458 for OlexSys, GUI svn.r5381)
;
_audit_update_record
;
2017-10-07 deposited with the CCDC.
2017-12-04 downloaded from the CCDC.
;
_cell_angle_alpha 90
_cell_angle_beta 111.435(1)
_cell_angle_gamma 90
_cell_formula_units_Z 4
_cell_length_a 16.0749(1)
_cell_length_b 14.8045(1)
_cell_length_c 19.0391(1)
_cell_measurement_reflns_used 48143
_cell_measurement_temperature 150.00(10)
_cell_measurement_theta_max 30.3879
_cell_measurement_theta_min 2.8443
_cell_volume 4217.55(5)
_computing_cell_refinement
;
CrysAlisPro, Oxford Diffraction Ltd.,
Version 1.171.33.55 (release 05-01-2010 CrysAlis171 .NET)
(compiled Jan  5 2010,16:28:46)
;
_computing_data_collection
;
CrysAlisPro, Oxford Diffraction Ltd.,
Version 1.171.33.55 (release 05-01-2010 CrysAlis171 .NET)
(compiled Jan  5 2010,16:28:46)
;
_computing_data_reduction
;
CrysAlisPro, Oxford Diffraction Ltd.,
Version 1.171.33.55 (release 05-01-2010 CrysAlis171 .NET)
(compiled Jan  5 2010,16:28:46)
;
_computing_molecular_graphics 'Olex2 (Dolomanov et al., 2009)'
_computing_publication_material 'Olex2 (Dolomanov et al., 2009)'
_computing_structure_refinement 'ShelXL (Sheldrick, 2015)'
_computing_structure_solution 'ShelXS (Sheldrick, 2008)'
_diffrn_ambient_temperature 150.00(10)
_diffrn_measured_fraction_theta_full 0.998
_diffrn_measured_fraction_theta_max 0.998
_diffrn_measurement_device_type 'Xcalibur, Atlas, Gemini ultra'
_diffrn_measurement_method CCD
_diffrn_radiation_type MoK\a
_diffrn_radiation_wavelength 0.71073
_diffrn_reflns_av_R_equivalents 0.0282
_diffrn_reflns_av_unetI/netI 0.0197
_diffrn_reflns_Laue_measured_fraction_full 0.998
_diffrn_reflns_Laue_measured_fraction_max 0.998
_diffrn_reflns_limit_h_max 20
_diffrn_reflns_limit_h_min -20
_diffrn_reflns_limit_k_max 19
_diffrn_reflns_limit_k_min -19
_diffrn_reflns_limit_l_max 24
_diffrn_reflns_limit_l_min -24
_diffrn_reflns_number 95090
_diffrn_reflns_point_group_measured_fraction_full 0.998
_diffrn_reflns_point_group_measured_fraction_max 0.998
_diffrn_reflns_theta_full 25.242
_diffrn_reflns_theta_max 27.485
_diffrn_reflns_theta_min 2.850
_exptl_absorpt_coefficient_mu 0.598
_exptl_absorpt_correction_T_max 1.00000
_exptl_absorpt_correction_T_min 0.96100
_exptl_absorpt_correction_type multi-scan
_exptl_absorpt_process_details
;
CrysAlisPro, Oxford Diffraction Ltd.,
Version 1.171.33.55 (release 05-01-2010 CrysAlis171 .NET)
(compiled Jan  5 2010,16:28:46)
Empirical absorption correction using spherical harmonics,
 implemented in SCALE3 ABSPACK scaling algorithm.
;
_exptl_crystal_colour colorless
_exptl_crystal_density_diffrn 1.352
_exptl_crystal_density_method 'not measured'
_exptl_crystal_description block
_exptl_crystal_F_000 1796
_exptl_crystal_size_max 0.36
_exptl_crystal_size_mid 0.31
_exptl_crystal_size_min 0.19
_refine_diff_density_max 0.599
_refine_diff_density_min -0.363
_refine_diff_density_rms 0.044
_refine_ls_extinction_method none
_refine_ls_goodness_of_fit_ref 1.089
_refine_ls_hydrogen_treatment constr
_refine_ls_matrix_type full
_refine_ls_number_parameters 511
_refine_ls_number_reflns 9656
_refine_ls_number_restraints 0
_refine_ls_restrained_S_all 1.089
_refine_ls_R_factor_all 0.0370
_refine_ls_R_factor_gt 0.0284
_refine_ls_shift/su_max 0.001
_refine_ls_shift/su_mean 0.000
_refine_ls_structure_factor_coef Fsqd
_refine_ls_weighting_details 'w=1/[\s^2^(Fo^2^)+(0.0531P)^2^] where P=(Fo^2^+2Fc^2^)/3'
_refine_ls_weighting_scheme calc
_refine_ls_wR_factor_gt 0.0809
_refine_ls_wR_factor_ref 0.0830
_reflns_Friedel_coverage 0.000
_reflns_number_gt 7841
_reflns_number_total 9656
_reflns_threshold_expression 'I > 2\s(I)'
_cod_data_source_file c7dt04187j2.cif
_cod_data_source_block p10mkw7
_cod_depositor_comments 'Adding full bibliography for 7044955--7044965.cif.'
_cod_database_code 7044955
_shelxl_version_number 2014-3
_shelx_space_group_comment
;
The symmetry employed for this shelxl refinement is uniquely defined
by the following loop, which should always be used as a source of
symmetry information in preference to the above space-group names.
They are only intended as comments.
;
_shelx_estimated_absorpt_t_max 0.895
_shelx_estimated_absorpt_t_min 0.813
_olex2_refinement_description
;
1. Fixed Uiso
 At 1.2 times of:
  All C(H) groups, All C(H,H) groups
 At 1.5 times of:
  All C(H,H,H) groups
2.a Secondary CH2 refined with riding coordinates:
 C2(H2A,H2B), C3(H3A,H3B), C4(H4A,H4B), C23(H23A,H23B), C24(H24A,H24B),
 C25(H25A,H25B), C26(H26A,H26B)
2.b Aromatic/amide H refined with riding coordinates:
 C7(H7), C9(H9), C16(H16), C18(H18), C28(H28), C29(H29), C30(H30), C31(H31),
 C32(H32), C34(H34), C35(H35), C36(H36), C37(H37), C38(H38), C40(H40), C41(H41),
  C42(H42), C43(H43), C44(H44)
2.c Idealised Me refined as rotating group:
 C11(H11A,H11B,H11C), C12(H12A,H12B,H12C), C13(H13A,H13B,H13C), C20(H20A,H20B,
 H20C), C21(H21A,H21B,H21C), C22(H22A,H22B,H22C)
;
_olex2_submission_special_instructions 'No special instructions were received'

loop_
_space_group_symop_operation_xyz
'x, y, z'
'-x, y+1/2, -z+1/2'
'-x, -y, -z'
'x, -y-1/2, z-1/2'

loop_
_atom_site_label
_atom_site_type_symbol
_atom_site_fract_x
_atom_site_fract_y
_atom_site_fract_z
_atom_site_U_iso_or_equiv
_atom_site_adp_type
_atom_site_occupancy
_atom_site_site_symmetry_order
_atom_site_calc_flag
_atom_site_refinement_flags_posn
Ni1 Ni 0.22867(2) 0.83142(2) 0.28443(2) 0.01958(6) Uani 1 1 d .
P1 P 0.26183(2) 0.70998(2) 0.23224(2) 0.02057(8) Uani 1 1 d .
O1 O 0.15852(7) 0.77196(7) 0.34360(6) 0.0328(2) Uani 1 1 d .
N1 N 0.30115(8) 1.00057(8) 0.35474(7) 0.0258(3) Uani 1 1 d .
N2 N 0.15507(7) 1.01212(7) 0.27497(6) 0.0225(2) Uani 1 1 d .
C1 C 0.22706(8) 0.96025(9) 0.30767(7) 0.0203(3) Uani 1 1 d .
C2 C 0.30856(11) 1.09786(10) 0.37173(11) 0.0439(4) Uani 1 1 d .
H2A H 0.3302 1.1299 0.3360 0.053 Uiso 1 1 calc R
H2B H 0.3521 1.1080 0.4235 0.053 Uiso 1 1 calc R
C3 C 0.21819(12) 1.13435(11) 0.36503(10) 0.0452(4) Uani 1 1 d .
H3A H 0.2213 1.2009 0.3708 0.054 Uiso 1 1 calc R
H3B H 0.2005 1.1087 0.4055 0.054 Uiso 1 1 calc R
C4 C 0.14960(11) 1.10942(10) 0.28879(9) 0.0348(4) Uani 1 1 d .
H4A H 0.0890 1.1244 0.2873 0.042 Uiso 1 1 calc R
H4B H 0.1607 1.1445 0.2488 0.042 Uiso 1 1 calc R
C5 C 0.37935(9) 0.94481(9) 0.38833(8) 0.0234(3) Uani 1 1 d .
C6 C 0.43467(9) 0.92700(10) 0.34783(8) 0.0283(3) Uani 1 1 d .
C7 C 0.50525(9) 0.86712(10) 0.37862(9) 0.0310(3) Uani 1 1 d .
H7 H 0.5430 0.8541 0.3515 0.037 Uiso 1 1 calc R
C8 C 0.52199(9) 0.82603(10) 0.44759(9) 0.0298(3) Uani 1 1 d .
C9 C 0.46943(9) 0.84962(10) 0.48870(8) 0.0277(3) Uani 1 1 d .
H9 H 0.4822 0.8239 0.5373 0.033 Uiso 1 1 calc R
C10 C 0.39839(9) 0.91004(9) 0.46054(8) 0.0249(3) Uani 1 1 d .
C11 C 0.41917(12) 0.97184(13) 0.27289(9) 0.0430(4) Uani 1 1 d .
H11A H 0.4668 0.9545 0.2550 0.064 Uiso 1 1 calc GR
H11B H 0.4193 1.0376 0.2789 0.064 Uiso 1 1 calc GR
H11C H 0.3613 0.9526 0.2361 0.064 Uiso 1 1 calc GR
C12 C 0.59495(11) 0.75538(11) 0.47671(11) 0.0420(4) Uani 1 1 d .
H12A H 0.5787 0.7020 0.4441 0.063 Uiso 1 1 calc GR
H12B H 0.6019 0.7383 0.5283 0.063 Uiso 1 1 calc GR
H12C H 0.6514 0.7802 0.4766 0.063 Uiso 1 1 calc GR
C13 C 0.34571(10) 0.93690(11) 0.50855(9) 0.0337(3) Uani 1 1 d .
H13A H 0.3680 0.9948 0.5333 0.051 Uiso 1 1 calc GR
H13B H 0.3525 0.8905 0.5469 0.051 Uiso 1 1 calc GR
H13C H 0.2824 0.9429 0.4766 0.051 Uiso 1 1 calc GR
C14 C 0.07663(9) 0.97237(9) 0.21969(7) 0.0219(3) Uani 1 1 d .
C15 C 0.00535(9) 0.94847(10) 0.24093(8) 0.0267(3) Uani 1 1 d .
C16 C -0.07209(9) 0.91497(11) 0.18582(8) 0.0306(3) Uani 1 1 d .
H16 H -0.1208 0.8976 0.1998 0.037 Uiso 1 1 calc R
C17 C -0.07999(10) 0.90624(10) 0.11090(8) 0.0288(3) Uani 1 1 d .
C18 C -0.00718(9) 0.92971(9) 0.09190(8) 0.0259(3) Uani 1 1 d .
H18 H -0.0113 0.9226 0.0411 0.031 Uiso 1 1 calc R
C19 C 0.07170(9) 0.96333(9) 0.14513(7) 0.0230(3) Uani 1 1 d .
C20 C 0.01102(11) 0.95784(13) 0.32152(8) 0.0395(4) Uani 1 1 d .
H20A H 0.0046 1.0216 0.3325 0.059 Uiso 1 1 calc GR
H20B H 0.0690 0.9354 0.3557 0.059 Uiso 1 1 calc GR
H20C H -0.0369 0.9227 0.3286 0.059 Uiso 1 1 calc GR
C21 C -0.16564(11) 0.87297(13) 0.05155(9) 0.0414(4) Uani 1 1 d .
H21A H -0.1941 0.8291 0.0741 0.062 Uiso 1 1 calc GR
H21B H -0.1523 0.8441 0.0105 0.062 Uiso 1 1 calc GR
H21C H -0.2061 0.9241 0.0315 0.062 Uiso 1 1 calc GR
C22 C 0.14888(10) 0.98959(11) 0.12198(8) 0.0314(3) Uani 1 1 d .
H22A H 0.1316 0.9814 0.0674 0.047 Uiso 1 1 calc GR
H22B H 0.2006 0.9514 0.1485 0.047 Uiso 1 1 calc GR
H22C H 0.1644 1.0530 0.1350 0.047 Uiso 1 1 calc GR
C23 C 0.19661(11) 0.75960(12) 0.42439(9) 0.0367(4) Uani 1 1 d .
H23A H 0.1827 0.8118 0.4507 0.044 Uiso 1 1 calc R
H23B H 0.2623 0.7526 0.4418 0.044 Uiso 1 1 calc R
C24 C 0.15382(14) 0.67485(15) 0.43892(11) 0.0612(6) Uani 1 1 d .
H24A H 0.1484 0.6768 0.4891 0.073 Uiso 1 1 calc R
H24B H 0.1886 0.6207 0.4361 0.073 Uiso 1 1 calc R
C25 C 0.06325(12) 0.67491(13) 0.37654(10) 0.0452(4) Uani 1 1 d .
H25A H 0.0378 0.6133 0.3665 0.054 Uiso 1 1 calc R
H25B H 0.0211 0.7151 0.3886 0.054 Uiso 1 1 calc R
C26 C 0.08440(11) 0.71028(12) 0.31112(9) 0.0382(4) Uani 1 1 d .
H26A H 0.1013 0.6603 0.2845 0.046 Uiso 1 1 calc R
H26B H 0.0322 0.7422 0.2749 0.046 Uiso 1 1 calc R
C27 C 0.30352(9) 0.61818(9) 0.29962(7) 0.0216(3) Uani 1 1 d .
C28 C 0.36336(10) 0.64323(10) 0.37107(8) 0.0288(3) Uani 1 1 d .
H28 H 0.3798 0.7048 0.3815 0.035 Uiso 1 1 calc R
C29 C 0.39870(10) 0.57871(12) 0.42657(8) 0.0358(4) Uani 1 1 d .
H29 H 0.4404 0.5959 0.4746 0.043 Uiso 1 1 calc R
C30 C 0.37350(11) 0.48922(11) 0.41246(9) 0.0378(4) Uani 1 1 d .
H30 H 0.3968 0.4452 0.4511 0.045 Uiso 1 1 calc R
C31 C 0.31452(11) 0.46402(11) 0.34221(9) 0.0356(4) Uani 1 1 d .
H31 H 0.2980 0.4024 0.3323 0.043 Uiso 1 1 calc R
C32 C 0.27908(10) 0.52807(10) 0.28587(8) 0.0281(3) Uani 1 1 d .
H32 H 0.2380 0.5102 0.2378 0.034 Uiso 1 1 calc R
C33 C 0.17390(9) 0.66635(9) 0.14838(7) 0.0226(3) Uani 1 1 d .
C34 C 0.09207(10) 0.71112(10) 0.12379(8) 0.0293(3) Uani 1 1 d .
H34 H 0.0827 0.7599 0.1525 0.035 Uiso 1 1 calc R
C35 C 0.02403(11) 0.68484(11) 0.05740(9) 0.0341(3) Uani 1 1 d .
H35 H -0.0316 0.7158 0.0407 0.041 Uiso 1 1 calc R
C36 C 0.03733(10) 0.61398(11) 0.01589(8) 0.0337(4) Uani 1 1 d .
H36 H -0.0092 0.5960 -0.0294 0.040 Uiso 1 1 calc R
C37 C 0.11866(10) 0.56868(10) 0.04017(8) 0.0303(3) Uani 1 1 d .
H37 H 0.1273 0.5194 0.0116 0.036 Uiso 1 1 calc R
C38 C 0.18714(9) 0.59500(10) 0.10577(8) 0.0255(3) Uani 1 1 d .
H38 H 0.2430 0.5645 0.1217 0.031 Uiso 1 1 calc R
C39 C 0.35241(10) 0.73333(10) 0.19819(8) 0.0275(3) Uani 1 1 d .
C40 C 0.33271(14) 0.79175(12) 0.13663(10) 0.0446(4) Uani 1 1 d .
H40 H 0.2729 0.8111 0.1110 0.054 Uiso 1 1 calc R
C41 C 0.39901(18) 0.82166(15) 0.11269(14) 0.0643(6) Uani 1 1 d .
H41 H 0.3847 0.8604 0.0701 0.077 Uiso 1 1 calc R
C42 C 0.48637(17) 0.79532(16) 0.15066(14) 0.0644(7) Uani 1 1 d .
H42 H 0.5324 0.8180 0.1353 0.077 Uiso 1 1 calc R
C43 C 0.50715(12) 0.73660(15) 0.21044(12) 0.0560(6) Uani 1 1 d .
H43 H 0.5672 0.7176 0.2357 0.067 Uiso 1 1 calc R
C44 C 0.43956(10) 0.70466(12) 0.23416(10) 0.0374(4) Uani 1 1 d .
H44 H 0.4537 0.6633 0.2750 0.045 Uiso 1 1 calc R
P2 P 0.22686(3) 1.29845(3) 0.14567(2) 0.03308(10) Uani 1 1 d .
F1 F 0.16639(7) 1.37985(8) 0.15283(7) 0.0617(3) Uani 1 1 d .
F2 F 0.28755(9) 1.21755(9) 0.13768(8) 0.0792(4) Uani 1 1 d .
F3 F 0.31089(6) 1.36365(8) 0.17077(6) 0.0547(3) Uani 1 1 d .
F4 F 0.24995(9) 1.27346(9) 0.23222(6) 0.0691(4) Uani 1 1 d .
F5 F 0.14222(8) 1.23305(8) 0.12107(7) 0.0625(3) Uani 1 1 d .
F6 F 0.20423(9) 1.32376(8) 0.05927(6) 0.0634(3) Uani 1 1 d .

loop_
_atom_site_aniso_label
_atom_site_aniso_U_11
_atom_site_aniso_U_22
_atom_site_aniso_U_33
_atom_site_aniso_U_23
_atom_site_aniso_U_13
_atom_site_aniso_U_12
Ni1 0.01877(9) 0.01647(9) 0.02191(9) -0.00210(7) 0.00553(7) -0.00185(6)
P1 0.01980(17) 0.01875(17) 0.02084(17) -0.00241(13) 0.00469(13) -0.00112(13)
O1 0.0322(6) 0.0350(6) 0.0318(5) -0.0026(5) 0.0125(5) -0.0142(5)
N1 0.0205(6) 0.0189(6) 0.0321(6) -0.0080(5) 0.0025(5) -0.0024(4)
N2 0.0208(6) 0.0192(6) 0.0240(6) -0.0023(4) 0.0039(5) 0.0008(4)
C1 0.0205(6) 0.0211(6) 0.0190(6) -0.0016(5) 0.0069(5) -0.0015(5)
C2 0.0330(9) 0.0219(8) 0.0600(11) -0.0152(7) -0.0030(8) -0.0015(6)
C3 0.0407(10) 0.0278(8) 0.0507(10) -0.0187(8) -0.0026(8) 0.0071(7)
C4 0.0327(8) 0.0220(7) 0.0404(9) -0.0064(6) 0.0024(7) 0.0057(6)
C5 0.0167(6) 0.0203(6) 0.0287(7) -0.0083(5) 0.0029(5) -0.0045(5)
C6 0.0245(7) 0.0290(7) 0.0289(7) -0.0097(6) 0.0070(6) -0.0071(6)
C7 0.0190(7) 0.0346(8) 0.0393(8) -0.0163(7) 0.0105(6) -0.0057(6)
C8 0.0185(7) 0.0263(7) 0.0384(8) -0.0115(6) 0.0029(6) -0.0035(6)
C9 0.0216(7) 0.0262(7) 0.0297(7) -0.0043(6) 0.0029(6) -0.0039(6)
C10 0.0186(7) 0.0240(7) 0.0305(7) -0.0080(6) 0.0069(6) -0.0060(5)
C11 0.0453(10) 0.0505(10) 0.0345(9) -0.0043(8) 0.0163(8) -0.0044(8)
C12 0.0263(8) 0.0342(9) 0.0562(11) -0.0141(8) 0.0039(7) 0.0042(7)
C13 0.0289(8) 0.0366(8) 0.0377(8) -0.0085(7) 0.0146(7) -0.0036(6)
C14 0.0195(7) 0.0188(6) 0.0228(6) 0.0006(5) 0.0024(5) 0.0023(5)
C15 0.0235(7) 0.0310(7) 0.0241(7) 0.0017(6) 0.0069(6) 0.0022(6)
C16 0.0213(7) 0.0379(8) 0.0303(8) 0.0035(6) 0.0065(6) -0.0019(6)
C17 0.0264(7) 0.0251(7) 0.0278(7) 0.0004(6) 0.0016(6) 0.0007(6)
C18 0.0296(7) 0.0234(7) 0.0201(6) 0.0007(5) 0.0037(6) 0.0039(6)
C19 0.0244(7) 0.0191(6) 0.0237(7) 0.0033(5) 0.0067(5) 0.0051(5)
C20 0.0324(9) 0.0599(11) 0.0265(8) -0.0022(8) 0.0112(7) -0.0017(8)
C21 0.0320(9) 0.0472(10) 0.0334(8) -0.0023(7) -0.0019(7) -0.0068(7)
C22 0.0306(8) 0.0368(8) 0.0284(8) 0.0032(6) 0.0126(6) 0.0015(6)
C23 0.0358(9) 0.0460(10) 0.0303(8) -0.0086(7) 0.0143(7) -0.0141(7)
C24 0.0578(13) 0.0727(15) 0.0417(10) 0.0172(10) 0.0048(9) -0.0308(11)
C25 0.0416(10) 0.0513(11) 0.0436(10) -0.0025(8) 0.0167(8) -0.0229(8)
C26 0.0322(9) 0.0424(10) 0.0367(9) -0.0036(7) 0.0086(7) -0.0176(7)
C27 0.0186(6) 0.0237(7) 0.0208(6) -0.0014(5) 0.0052(5) 0.0019(5)
C28 0.0271(8) 0.0294(7) 0.0255(7) -0.0064(6) 0.0042(6) -0.0006(6)
C29 0.0294(8) 0.0471(10) 0.0229(7) -0.0008(7) 0.0001(6) 0.0052(7)
C30 0.0345(9) 0.0413(9) 0.0337(8) 0.0123(7) 0.0079(7) 0.0112(7)
C31 0.0382(9) 0.0263(8) 0.0390(9) 0.0044(7) 0.0101(7) 0.0016(7)
C32 0.0285(8) 0.0245(7) 0.0268(7) -0.0019(6) 0.0046(6) -0.0009(6)
C33 0.0231(7) 0.0219(6) 0.0194(6) 0.0014(5) 0.0039(5) -0.0032(5)
C34 0.0298(8) 0.0251(7) 0.0278(7) -0.0008(6) 0.0045(6) 0.0010(6)
C35 0.0261(8) 0.0354(8) 0.0311(8) 0.0043(7) -0.0012(6) -0.0002(6)
C36 0.0345(9) 0.0387(9) 0.0208(7) 0.0006(6) 0.0015(6) -0.0139(7)
C37 0.0376(8) 0.0317(8) 0.0226(7) -0.0053(6) 0.0122(6) -0.0115(6)
C38 0.0271(7) 0.0266(7) 0.0237(7) -0.0009(6) 0.0102(6) -0.0037(6)
C39 0.0291(8) 0.0277(7) 0.0274(7) -0.0108(6) 0.0121(6) -0.0085(6)
C40 0.0576(11) 0.0411(10) 0.0436(10) 0.0020(8) 0.0283(9) -0.0061(8)
C41 0.0937(19) 0.0589(13) 0.0651(14) -0.0058(11) 0.0582(14) -0.0196(12)
C42 0.0755(16) 0.0695(14) 0.0748(15) -0.0370(13) 0.0591(13) -0.0441(12)
C43 0.0350(10) 0.0794(14) 0.0625(13) -0.0430(12) 0.0286(9) -0.0232(9)
C44 0.0275(8) 0.0484(10) 0.0373(9) -0.0157(8) 0.0130(7) -0.0079(7)
P2 0.0265(2) 0.0302(2) 0.0387(2) -0.00775(17) 0.00740(17) 0.00040(16)
F1 0.0368(6) 0.0501(7) 0.0958(9) -0.0250(6) 0.0215(6) 0.0056(5)
F2 0.0685(8) 0.0622(8) 0.0890(10) -0.0218(7) 0.0077(7) 0.0326(7)
F3 0.0306(5) 0.0675(7) 0.0651(7) -0.0141(6) 0.0163(5) -0.0155(5)
F4 0.0867(9) 0.0699(8) 0.0437(6) 0.0008(6) 0.0157(6) -0.0287(7)
F5 0.0528(7) 0.0492(6) 0.0730(8) -0.0120(6) 0.0083(6) -0.0239(5)
F6 0.0696(8) 0.0709(8) 0.0429(6) -0.0023(5) 0.0125(6) -0.0052(6)

loop_
_atom_type_symbol
_atom_type_description
_atom_type_scat_dispersion_real
_atom_type_scat_dispersion_imag
_atom_type_scat_source
C C 0.0033 0.0016 'International Tables Vol C Tables 4.2.6.8 and 6.1.1.4'
H H 0.0000 0.0000 'International Tables Vol C Tables 4.2.6.8 and 6.1.1.4'
F F 0.0171 0.0103 'International Tables Vol C Tables 4.2.6.8 and 6.1.1.4'
N N 0.0061 0.0033 'International Tables Vol C Tables 4.2.6.8 and 6.1.1.4'
Ni Ni 0.3393 1.1124 'International Tables Vol C Tables 4.2.6.8 and 6.1.1.4'
O O 0.0106 0.0060 'International Tables Vol C Tables 4.2.6.8 and 6.1.1.4'
P P 0.1023 0.0942 'International Tables Vol C Tables 4.2.6.8 and 6.1.1.4'

loop_
_geom_angle_atom_site_label_1
_geom_angle_atom_site_label_2
_geom_angle_atom_site_label_3
_geom_angle
O1 Ni1 P1 99.69(3)
C1 Ni1 P1 156.58(4)
C1 Ni1 O1 103.73(5)
C27 P1 Ni1 112.17(4)
C27 P1 C33 108.72(6)
C27 P1 C39 104.77(7)
C33 P1 Ni1 116.43(5)
C33 P1 C39 102.69(6)
C39 P1 Ni1 111.05(5)
C23 O1 Ni1 122.19(9)
C23 O1 C26 109.72(11)
C26 O1 Ni1 124.42(9)
C1 N1 C2 124.30(12)
C1 N1 C5 117.29(11)
C5 N1 C2 118.37(11)
C1 N2 C4 125.19(12)
C1 N2 C14 118.88(11)
C14 N2 C4 115.90(11)
N1 C1 Ni1 120.15(10)
N2 C1 Ni1 122.28(9)
N2 C1 N1 117.48(12)
N1 C2 H2A 109.8
N1 C2 H2B 109.8
N1 C2 C3 109.47(13)
H2A C2 H2B 108.2
C3 C2 H2A 109.8
C3 C2 H2B 109.8
C2 C3 H3A 109.8
C2 C3 H3B 109.8
C2 C3 C4 109.56(14)
H3A C3 H3B 108.2
C4 C3 H3A 109.8
C4 C3 H3B 109.8
N2 C4 C3 109.87(12)
N2 C4 H4A 109.7
N2 C4 H4B 109.7
C3 C4 H4A 109.7
C3 C4 H4B 109.7
H4A C4 H4B 108.2
C6 C5 N1 119.32(13)
C10 C5 N1 119.36(12)
C10 C5 C6 121.31(13)
C5 C6 C11 121.31(14)
C7 C6 C5 118.25(14)
C7 C6 C11 120.44(14)
C6 C7 H7 119.1
C8 C7 C6 121.83(14)
C8 C7 H7 119.1
C7 C8 C9 118.50(14)
C7 C8 C12 120.46(14)
C9 C8 C12 121.02(15)
C8 C9 H9 119.1
C8 C9 C10 121.72(14)
C10 C9 H9 119.1
C5 C10 C9 118.04(13)
C5 C10 C13 122.06(13)
C9 C10 C13 119.89(13)
C6 C11 H11A 109.5
C6 C11 H11B 109.5
C6 C11 H11C 109.5
H11A C11 H11B 109.5
H11A C11 H11C 109.5
H11B C11 H11C 109.5
C8 C12 H12A 109.5
C8 C12 H12B 109.5
C8 C12 H12C 109.5
H12A C12 H12B 109.5
H12A C12 H12C 109.5
H12B C12 H12C 109.5
C10 C13 H13A 109.5
C10 C13 H13B 109.5
C10 C13 H13C 109.5
H13A C13 H13B 109.5
H13A C13 H13C 109.5
H13B C13 H13C 109.5
C15 C14 N2 119.03(12)
C15 C14 C19 121.51(12)
C19 C14 N2 119.37(12)
C14 C15 C16 118.37(13)
C14 C15 C20 121.40(13)
C16 C15 C20 120.23(13)
C15 C16 H16 119.1
C17 C16 C15 121.79(13)
C17 C16 H16 119.1
C16 C17 C21 120.96(14)
C18 C17 C16 118.28(13)
C18 C17 C21 120.76(14)
C17 C18 H18 119.0
C17 C18 C19 121.93(13)
C19 C18 H18 119.0
C14 C19 C22 121.55(12)
C18 C19 C14 118.11(13)
C18 C19 C22 120.35(12)
C15 C20 H20A 109.5
C15 C20 H20B 109.5
C15 C20 H20C 109.5
H20A C20 H20B 109.5
H20A C20 H20C 109.5
H20B C20 H20C 109.5
C17 C21 H21A 109.5
C17 C21 H21B 109.5
C17 C21 H21C 109.5
H21A C21 H21B 109.5
H21A C21 H21C 109.5
H21B C21 H21C 109.5
C19 C22 H22A 109.5
C19 C22 H22B 109.5
C19 C22 H22C 109.5
H22A C22 H22B 109.5
H22A C22 H22C 109.5
H22B C22 H22C 109.5
O1 C23 H23A 110.8
O1 C23 H23B 110.8
O1 C23 C24 104.90(13)
H23A C23 H23B 108.8
C24 C23 H23A 110.8
C24 C23 H23B 110.8
C23 C24 H24A 111.1
C23 C24 H24B 111.1
C23 C24 C25 103.28(15)
H24A C24 H24B 109.1
C25 C24 H24A 111.1
C25 C24 H24B 111.1
C24 C25 H25A 111.4
C24 C25 H25B 111.4
H25A C25 H25B 109.2
C26 C25 C24 102.00(14)
C26 C25 H25A 111.4
C26 C25 H25B 111.4
O1 C26 C25 105.44(13)
O1 C26 H26A 110.7
O1 C26 H26B 110.7
C25 C26 H26A 110.7
C25 C26 H26B 110.7
H26A C26 H26B 108.8
C28 C27 P1 115.64(10)
C32 C27 P1 125.35(10)
C32 C27 C28 118.99(13)
C27 C28 H28 119.9
C29 C28 C27 120.30(14)
C29 C28 H28 119.9
C28 C29 H29 119.9
C30 C29 C28 120.25(14)
C30 C29 H29 119.9
C29 C30 H30 120.1
C31 C30 C29 119.77(15)
C31 C30 H30 120.1
C30 C31 H31 119.8
C30 C31 C32 120.49(15)
C32 C31 H31 119.8
C27 C32 H32 119.9
C31 C32 C27 120.18(14)
C31 C32 H32 119.9
C34 C33 P1 117.47(10)
C34 C33 C38 119.42(13)
C38 C33 P1 122.96(11)
C33 C34 H34 119.8
C35 C34 C33 120.33(14)
C35 C34 H34 119.8
C34 C35 H35 120.0
C36 C35 C34 119.96(15)
C36 C35 H35 120.0
C35 C36 H36 119.9
C35 C36 C37 120.10(14)
C37 C36 H36 119.9
C36 C37 H37 119.8
C38 C37 C36 120.34(14)
C38 C37 H37 119.8
C33 C38 H38 120.1
C37 C38 C33 119.85(14)
C37 C38 H38 120.1
C40 C39 P1 116.64(12)
C44 C39 P1 124.06(12)
C44 C39 C40 118.94(15)
C39 C40 H40 119.6
C41 C40 C39 120.8(2)
C41 C40 H40 119.6
C40 C41 H41 120.1
C40 C41 C42 119.9(2)
C42 C41 H41 120.1
C41 C42 H42 119.8
C43 C42 C41 120.40(17)
C43 C42 H42 119.8
C42 C43 H43 120.1
C42 C43 C44 119.9(2)
C44 C43 H43 120.1
C39 C44 C43 120.08(18)
C39 C44 H44 120.0
C43 C44 H44 120.0
F1 P2 F2 179.32(9)
F1 P2 F3 89.60(6)
F1 P2 F4 90.35(8)
F1 P2 F5 90.15(6)
F1 P2 F6 89.67(7)
F2 P2 F4 90.28(8)
F2 P2 F5 90.12(7)
F2 P2 F6 89.71(8)
F3 P2 F2 90.14(7)
F3 P2 F4 88.79(6)
F3 P2 F5 179.52(7)
F3 P2 F6 90.91(7)
F5 P2 F4 90.81(7)
F6 P2 F4 179.70(8)
F6 P2 F5 89.49(7)

loop_
_geom_bond_atom_site_label_1
_geom_bond_atom_site_label_2
_geom_bond_distance
Ni1 P1 2.2116(4)
Ni1 O1 2.0602(10)
Ni1 C1 1.9601(13)
P1 C27 1.8203(14)
P1 C33 1.8207(14)
P1 C39 1.8302(14)
O1 C23 1.4443(19)
O1 C26 1.4482(17)
N1 C1 1.3409(17)
N1 C2 1.4714(18)
N1 C5 1.4433(17)
N2 C1 1.3379(17)
N2 C4 1.4728(18)
N2 C14 1.4400(17)
C2 H2A 0.9900
C2 H2B 0.9900
C2 C3 1.511(2)
C3 H3A 0.9900
C3 H3B 0.9900
C3 C4 1.513(2)
C4 H4A 0.9900
C4 H4B 0.9900
C5 C6 1.3987(19)
C5 C10 1.393(2)
C6 C7 1.390(2)
C6 C11 1.509(2)
C7 H7 0.9500
C7 C8 1.382(2)
C8 C9 1.390(2)
C8 C12 1.517(2)
C9 H9 0.9500
C9 C10 1.394(2)
C10 C13 1.509(2)
C11 H11A 0.9800
C11 H11B 0.9800
C11 H11C 0.9800
C12 H12A 0.9800
C12 H12B 0.9800
C12 H12C 0.9800
C13 H13A 0.9800
C13 H13B 0.9800
C13 H13C 0.9800
C14 C15 1.3929(19)
C14 C19 1.3990(19)
C15 C16 1.394(2)
C15 C20 1.510(2)
C16 H16 0.9500
C16 C17 1.391(2)
C17 C18 1.390(2)
C17 C21 1.509(2)
C18 H18 0.9500
C18 C19 1.3941(19)
C19 C22 1.5114(19)
C20 H20A 0.9800
C20 H20B 0.9800
C20 H20C 0.9800
C21 H21A 0.9800
C21 H21B 0.9800
C21 H21C 0.9800
C22 H22A 0.9800
C22 H22B 0.9800
C22 H22C 0.9800
C23 H23A 0.9900
C23 H23B 0.9900
C23 C24 1.504(2)
C24 H24A 0.9900
C24 H24B 0.9900
C24 C25 1.506(3)
C25 H25A 0.9900
C25 H25B 0.9900
C25 C26 1.500(2)
C26 H26A 0.9900
C26 H26B 0.9900
C27 C28 1.3989(19)
C27 C32 1.3883(19)
C28 H28 0.9500
C28 C29 1.383(2)
C29 H29 0.9500
C29 C30 1.383(2)
C30 H30 0.9500
C30 C31 1.379(2)
C31 H31 0.9500
C31 C32 1.388(2)
C32 H32 0.9500
C33 C34 1.392(2)
C33 C38 1.395(2)
C34 H34 0.9500
C34 C35 1.391(2)
C35 H35 0.9500
C35 C36 1.376(2)
C36 H36 0.9500
C36 C37 1.390(2)
C37 H37 0.9500
C37 C38 1.385(2)
C38 H38 0.9500
C39 C40 1.397(2)
C39 C44 1.382(2)
C40 H40 0.9500
C40 C41 1.376(3)
C41 H41 0.9500
C41 C42 1.380(4)
C42 H42 0.9500
C42 C43 1.373(3)
C43 H43 0.9500
C43 C44 1.402(2)
C44 H44 0.9500
P2 F1 1.5851(11)
P2 F2 1.5868(12)
P2 F3 1.5851(11)
P2 F4 1.5946(12)
P2 F5 1.5944(11)
P2 F6 1.5941(12)

loop_
_geom_torsion_atom_site_label_1
_geom_torsion_atom_site_label_2
_geom_torsion_atom_site_label_3
_geom_torsion_atom_site_label_4
_geom_torsion
Ni1 P1 C27 C28 -41.77(11)
Ni1 P1 C27 C32 136.68(11)
Ni1 P1 C33 C34 -1.01(13)
Ni1 P1 C33 C38 174.52(10)
Ni1 P1 C39 C40 -68.53(12)
Ni1 P1 C39 C44 104.45(13)
Ni1 O1 C23 C24 -148.65(13)
Ni1 O1 C26 C25 172.34(11)
P1 C27 C28 C29 179.69(12)
P1 C27 C32 C31 -179.09(11)
P1 C33 C34 C35 175.84(12)
P1 C33 C38 C37 -176.29(11)
P1 C39 C40 C41 172.31(15)
P1 C39 C44 C43 -170.63(12)
O1 C23 C24 C25 -30.5(2)
N1 C2 C3 C4 -53.1(2)
N1 C5 C6 C7 -174.70(12)
N1 C5 C6 C11 5.8(2)
N1 C5 C10 C9 174.08(11)
N1 C5 C10 C13 -6.86(19)
N2 C14 C15 C16 176.32(12)
N2 C14 C15 C20 -4.0(2)
N2 C14 C19 C18 -176.17(12)
N2 C14 C19 C22 3.41(19)
C1 N1 C2 C3 29.7(2)
C1 N1 C5 C6 83.43(16)
C1 N1 C5 C10 -96.78(15)
C1 N2 C4 C3 -23.4(2)
C1 N2 C14 C15 101.16(15)
C1 N2 C14 C19 -82.40(16)
C2 N1 C1 Ni1 175.66(12)
C2 N1 C1 N2 -0.9(2)
C2 N1 C5 C6 -94.21(17)
C2 N1 C5 C10 85.58(17)
C2 C3 C4 N2 50.2(2)
C4 N2 C1 Ni1 -178.99(11)
C4 N2 C1 N1 -2.5(2)
C4 N2 C14 C15 -80.90(16)
C4 N2 C14 C19 95.54(15)
C5 N1 C1 Ni1 -1.83(17)
C5 N1 C1 N2 -178.40(12)
C5 N1 C2 C3 -152.87(14)
C5 C6 C7 C8 -0.5(2)
C6 C5 C10 C9 -6.13(19)
C6 C5 C10 C13 172.93(13)
C6 C7 C8 C9 -3.7(2)
C6 C7 C8 C12 175.09(13)
C7 C8 C9 C10 3.0(2)
C8 C9 C10 C5 1.8(2)
C8 C9 C10 C13 -177.27(13)
C10 C5 C6 C7 5.5(2)
C10 C5 C6 C11 -174.00(13)
C11 C6 C7 C8 179.02(14)
C12 C8 C9 C10 -175.76(13)
C14 N2 C1 Ni1 -1.25(17)
C14 N2 C1 N1 175.23(12)
C14 N2 C4 C3 158.81(14)
C14 C15 C16 C17 -0.9(2)
C15 C14 C19 C18 0.2(2)
C15 C14 C19 C22 179.76(13)
C15 C16 C17 C18 1.7(2)
C15 C16 C17 C21 -177.78(15)
C16 C17 C18 C19 -1.5(2)
C17 C18 C19 C14 0.6(2)
C17 C18 C19 C22 -178.96(13)
C19 C14 C15 C16 0.0(2)
C19 C14 C15 C20 179.68(14)
C20 C15 C16 C17 179.36(14)
C21 C17 C18 C19 177.92(14)
C23 O1 C26 C25 13.67(18)
C23 C24 C25 C26 38.1(2)
C24 C25 C26 O1 -32.02(19)
C26 O1 C23 C24 10.59(19)
C27 P1 C33 C34 126.82(11)
C27 P1 C33 C38 -57.65(13)
C27 P1 C39 C40 170.16(12)
C27 P1 C39 C44 -16.86(14)
C27 C28 C29 C30 -1.6(2)
C28 C27 C32 C31 -0.7(2)
C28 C29 C30 C31 1.5(2)
C29 C30 C31 C32 -1.1(2)
C30 C31 C32 C27 0.7(2)
C32 C27 C28 C29 1.1(2)
C33 P1 C27 C28 -171.97(10)
C33 P1 C27 C32 6.48(14)
C33 P1 C39 C40 56.60(13)
C33 P1 C39 C44 -130.42(13)
C33 C34 C35 C36 0.3(2)
C34 C33 C38 C37 -0.8(2)
C34 C35 C36 C37 0.0(2)
C35 C36 C37 C38 -0.7(2)
C36 C37 C38 C33 1.1(2)
C38 C33 C34 C35 0.1(2)
C39 P1 C27 C28 78.80(11)
C39 P1 C27 C32 -102.75(13)
C39 P1 C33 C34 -122.55(11)
C39 P1 C33 C38 52.98(13)
C39 C40 C41 C42 -1.3(3)
C40 C39 C44 C43 2.2(2)
C40 C41 C42 C43 2.5(3)
C41 C42 C43 C44 -1.4(3)
C42 C43 C44 C39 -1.0(3)
C44 C39 C40 C41 -1.0(3)
